data_1547274
loop_
_publ_author_name
'Auer, Henry'
'Schlegel, Robert'
'Oeckler, Oliver'
'Kohlmann, Holger'

_publ_section_title
;
 Structural and Electronic Flexibility in Hydrides of Zintl Phases with
 Tetrel-Hydrogen and Tetrel-Tetrel Bonds
;
_journal_issue 40
_journal_name_full 'Angewandte Chemie International Edition'
_journal_page_first 12344
_journal_page_last 12347
_journal_paper_doi 10.1002/anie.201706523
_journal_volume 56
_journal_year 2017
_chemical_formula_sum 'Ba D1.56 Ge'
_chemical_formula_weight 213.02
_chemical_name_systematic ' ?'
_space_group_IT_number 62
_space_group_name_Hall '-P 2ac 2n'
_symmetry_cell_setting orthorhombic
_symmetry_space_group_name_Hall '-P 2ac 2n'
_symmetry_space_group_name_H-M 'P n m a'
_cell_angle_alpha 90
_cell_angle_beta 90
_cell_angle_gamma 90
_cell_formula_units_Z 24
_cell_length_a 15.804(3)
_cell_length_b 4.2293(6)
_cell_length_c 25.855(4)
_cell_measurement_reflns_used 1225
_cell_measurement_temperature 295
_cell_measurement_theta_max 140.45903
_cell_measurement_theta_min 7.64237
_cell_volume 1728.1(5)
_computing_structure_refinement 'TOPAS 5'
_diffrn_ambient_temperature 295
_diffrn_measurement_device_type 'BERII E9 neutron powder diffractometer'
_diffrn_radiation_type neutron
_diffrn_radiation_wavelength 1.797250
_diffrn_source 'nuclear reactor'
_diffrn_source_type 'constant wavelength neutron diffractometer'
_pd_char_colour grey
_pd_instr_location ' 'E9 diffractometer, BERII, Berlin, Germany''
_pd_proc_ls_prof_R_factor 5.15
_pd_proc_ls_prof_wR_expected 3.32
_pd_proc_ls_prof_wR_factor 6.71
_pd_spec_mounting ' ?'
_refine_ls_goodness_of_fit_all 2.14
_refine_ls_R_I_factor 3.03
_refine_ls_shift/su_max 0.001
_cod_data_source_file BaGeDx_COD-deposit.cif
_cod_data_source_block BaGeDx
_cod_original_formula_sum 'Ba1 D1.56 Ge1'
_cod_database_code 1547274

loop_
_symmetry_equiv_pos_as_xyz
'x, y, z '
'-x, y+1/2, -z '
'-x+1/2, -y, z+1/2 '
'-x+1/2, y+1/2, z+1/2 '
'x, -y+1/2, z '
'-x, -y, -z '
'x+1/2, -y+1/2, -z+1/2 '
'x+1/2, y, -z+1/2 '

loop_
_atom_site_label
_atom_site_type_symbol
_atom_site_symmetry_multiplicity
_atom_site_fract_x
_atom_site_fract_y
_atom_site_fract_z
_atom_site_occupancy
_atom_site_B_iso_or_equiv
Ba1 Ba 4 0.4359(7) 0.25 0.3742(6) 1 0.2(2)
Ba2 Ba 4 0.3948(12) 0.25 0.7129(5) 1 0.2(2)
Ba3 Ba 4 0.4021(10) 0.25 0.0407(5) 1 0.2(2)
Ba4 Ba 4 0.3863(11) 0.25 0.5329(5) 1 0.2(2)
Ba5 Ba 4 0.4228(7) 0.25 0.8670(4) 1 0.2(2)
Ba6 Ba 4 0.3912(10) 0.25 0.2178(5) 1 0.2(2)
Ge1 Ge 4 0.2031(11) 0.25 0.1244(10) 1 0.75(17)
Ge2 Ge 4 0.1966(13) 0.25 0.8244(7) 1 0.75(17)
Ge3 Ge 4 0.2064(14) 0.25 0.4461(7) 1 0.75(17)
Ge4 Ge 4 0.7074(16) 0.25 0.5704(7) 1 0.75(17)
Ge5 Ge 4 0.1968(12) 0.25 0.6327(7) 1 0.75(17)
Ge6 Ge 4 0.2104(16) 0.25 0.3019(7) 1 0.75(17)
D1 D 4 0.009(4) 0.25 0.2075(19) 0.993(16) 1.1(3)
D2 D 4 0.005(3) 0.25 0.538(2) 0.993(16) 1.1(3)
D3 D 4 0.012(4) 0.25 0.035(2) 0.993(16) 1.1(3)
D4 D 4 0.463(2) 0.25 0.620(2) 0.993(16) 1.1(3)
D5 D 4 0.479(2) 0.25 0.129(3) 0.993(16) 1.1(3)
D6 D 4 0.018(3) 0.25 0.713(2) 0.993(16) 1.1(3)
D7 D 4 0.193(3) 0.25 0.2420(17) 0.85(2) 0.5(4)
D8 D 4 0.217(4) 0.25 0.0572(17) 0.85(2) 0.5(4)
D9 D 4 0.214(4) 0.25 0.6942(17) 0.85(2) 0.5(4)
D10 D 4 0.211(3) 0.25 0.506(2) 0.85(2) 0.5(4)

loop_
_atom_type_symbol
_atom_type_scat_length_neutron
_atom_type_scat_source
Ba 0.5070 V.F._Sears_Neutron_News_3_26_(1992)
Ge 0.8185 V.F._Sears_Neutron_News_3_26_(1992)
D 0.6671 V.F._Sears_Neutron_News_3_26_(1992)

loop_
_audit_conform_dict_name
_audit_conform_dict_version
_audit_conform_dict_location
cif_core.dic . ftp://ftp.iucr.org/pub/cif_core.dic
cif_pd.dic . ftp://ftp.iucr.org/pub/cif_pd.dic

loop_
_geom_angle_atom_site_label_1
_geom_angle_atom_site_label_2
_geom_angle_atom_site_label_3
_geom_angle
_geom_angle_site_symmetry_1
_geom_angle_site_symmetry_2
_geom_angle_site_symmetry_3
D3 Ba1 D1 124.1(19) 7_555 1_555 7_555
D4 Ba1 D3 71.2(15) 2_646 1_555 7_555
D4 Ba1 D1 75.9(15) 2_646 1_555 7_555
D4 Ba1 D4 105.6(12) 2_656 1_555 2_646
D4 Ba1 D3 71.2(15) 2_656 1_555 7_555
D4 Ba1 D1 75.9(15) 2_656 1_555 7_555
D2 Ba3 D2 110(2) 3_564 1_555 3_554
D5 Ba3 D2 76.1(14) 1_555 1_555 3_564
D5 Ba3 D2 76.1(14) 1_555 1_555 3_554
D2 Ba3 D5 113.1(16) 7_555 1_555 1_555
D2 Ba3 D2 67.6(15) 7_555 1_555 3_564
D2 Ba3 D2 67.6(15) 7_555 1_555 3_554
D10 Ba3 D2 98.2(13) 3_564 1_555 7_555
D10 Ba3 D5 124.2(10) 3_564 1_555 1_555
D10 Ba3 D2 75.1(13) 3_564 1_555 3_564
D10 Ba3 D2 159.5(17) 3_564 1_555 3_554
D10 Ba3 D10 93.2(15) 3_554 1_555 3_564
D10 Ba3 D2 98.2(13) 3_554 1_555 7_555
D10 Ba3 D5 124.2(10) 3_554 1_555 1_555
D10 Ba3 D2 159.5(17) 3_554 1_555 3_564
D10 Ba3 D2 75.1(13) 3_554 1_555 3_554
D8 Ba3 D10 55.8(10) 1_555 1_555 3_554
D8 Ba3 D10 55.8(10) 1_555 1_555 3_564
D8 Ba3 D2 137.1(15) 1_555 1_555 7_555
D8 Ba3 D5 109.7(13) 1_555 1_555 1_555
D8 Ba3 D2 124.6(10) 1_555 1_555 3_564
D8 Ba3 D2 124.6(10) 1_555 1_555 3_554
D6 Ba6 D6 111.3(18) 3_564 1_555 3_554
D1 Ba6 D6 69.2(13) 7_555 1_555 3_564
D1 Ba6 D6 69.2(13) 7_555 1_555 3_554
D5 Ba6 D1 105.0(16) 1_555 1_555 7_555
D5 Ba6 D6 70.6(13) 1_555 1_555 3_564
D5 Ba6 D6 70.6(13) 1_555 1_555 3_554
D9 Ba6 D5 97.0(12) 3_564 1_555 1_555
D9 Ba6 D1 125.3(10) 3_564 1_555 7_555
D9 Ba6 D6 72.3(13) 3_564 1_555 3_564
D9 Ba6 D6 164.0(16) 3_564 1_555 3_554
D9 Ba6 D9 100.1(18) 3_554 1_555 3_564
D9 Ba6 D5 97.0(12) 3_554 1_555 1_555
D9 Ba6 D1 125.3(10) 3_554 1_555 7_555
D9 Ba6 D6 164.0(16) 3_554 1_555 3_564
D9 Ba6 D6 72.3(13) 3_554 1_555 3_554
D7 Ba6 D9 56.8(11) 1_555 1_555 3_554
D7 Ba6 D9 56.8(11) 1_555 1_555 3_564
D7 Ba6 D5 132.4(13) 1_555 1_555 1_555
D7 Ba6 D1 122.6(15) 1_555 1_555 7_555
D7 Ba6 D6 124.1(9) 1_555 1_555 3_564
D7 Ba6 D6 124.1(9) 1_555 1_555 3_554
D1 Ba2 D1 108(2) 3_565 1_555 3_555
D4 Ba2 D1 73.2(12) 1_555 1_555 3_565
D4 Ba2 D1 73.2(12) 1_555 1_555 3_555
D7 Ba2 D4 118.4(10) 3_565 1_555 1_555
D7 Ba2 D1 71.0(14) 3_565 1_555 3_565
D7 Ba2 D1 166.4(15) 3_565 1_555 3_555
D7 Ba2 D7 106.3(18) 3_555 1_555 3_565
D7 Ba2 D4 118.4(10) 3_555 1_555 1_555
D7 Ba2 D1 166.4(15) 3_555 1_555 3_565
D7 Ba2 D1 71.0(14) 3_555 1_555 3_555
D6 Ba2 D7 100.2(12) 7_556 1_555 3_555
D6 Ba2 D7 100.2(12) 7_556 1_555 3_565
D6 Ba2 D4 110.3(15) 7_556 1_555 1_555
D6 Ba2 D1 67.8(13) 7_556 1_555 3_565
D6 Ba2 D1 67.8(13) 7_556 1_555 3_555
D9 Ba2 D6 145.1(15) 1_555 1_555 7_556
D9 Ba2 D7 61.8(11) 1_555 1_555 3_555
D9 Ba2 D7 61.8(11) 1_555 1_555 3_565
D9 Ba2 D4 104.6(13) 1_555 1_555 1_555
D9 Ba2 D1 124.5(12) 1_555 1_555 3_565
D9 Ba2 D1 124.5(12) 1_555 1_555 3_555
D5 Ba5 D6 71.7(14) 2_646 1_555 7_556
D5 Ba5 D5 107.3(12) 2_656 1_555 2_646
D5 Ba5 D6 71.7(14) 2_656 1_555 7_556
D2 Ba5 D5 71.8(15) 7_556 1_555 2_656
D2 Ba5 D5 71.8(15) 7_556 1_555 2_646
D2 Ba5 D6 116.3(16) 7_556 1_555 7_556
D3 Ba4 D4 72.2(14) 3_555 1_555 1_555
D3 Ba4 D3 106(2) 3_565 1_555 3_555
D3 Ba4 D4 72.2(14) 3_565 1_555 1_555
D3 Ba4 D3 64.1(15) 7_555 1_555 3_565
D3 Ba4 D3 64.1(15) 7_555 1_555 3_555
D3 Ba4 D4 103.5(16) 7_555 1_555 1_555
D8 Ba4 D3 126.7(10) 3_565 1_555 7_555
D8 Ba4 D3 75.0(14) 3_565 1_555 3_565
D8 Ba4 D3 165.4(17) 3_565 1_555 3_555
D8 Ba4 D4 94.5(12) 3_565 1_555 1_555
D8 Ba4 D8 100.8(19) 3_555 1_555 3_565
D8 Ba4 D3 126.7(10) 3_555 1_555 7_555
D8 Ba4 D3 165.4(17) 3_555 1_555 3_565
D8 Ba4 D3 75.0(14) 3_555 1_555 3_555
D8 Ba4 D4 94.5(12) 3_555 1_555 1_555
D10 Ba4 D8 58.6(12) 1_555 1_555 3_555
D10 Ba4 D8 58.6(12) 1_555 1_555 3_565
D10 Ba4 D3 124.2(17) 1_555 1_555 7_555
D10 Ba4 D3 126.3(11) 1_555 1_555 3_565
D10 Ba4 D3 126.3(11) 1_555 1_555 3_555
D10 Ba4 D4 132.3(15) 1_555 1_555 1_555
Ge5 Ge1 D8 90.3(14) 3_554 1_555 1_555
Ge5 Ge1 Ge5 105.9(9) 3_564 1_555 3_554
Ge5 Ge1 D8 90.3(14) 3_564 1_555 1_555
D7 Ge1 Ge5 87.1(9) 1_555 1_555 3_564
D7 Ge1 Ge5 87.1(9) 1_555 1_555 3_554
D7 Ge1 D8 176(2) 1_555 1_555 1_555
D9 Ge1 D7 55.6(10) 3_554 1_555 1_555
D9 Ge1 Ge5 104.3(11) 3_554 1_555 3_564
D9 Ge1 Ge5 31.6(9) 3_554 1_555 3_554
D9 Ge1 D8 121.9(15) 3_554 1_555 1_555
D9 Ge1 D9 87.0(14) 3_564 1_555 3_554
D9 Ge1 D7 55.6(10) 3_564 1_555 1_555
D9 Ge1 Ge5 31.6(9) 3_564 1_555 3_564
D9 Ge1 Ge5 104.3(11) 3_564 1_555 3_554
D9 Ge1 D8 121.9(15) 3_564 1_555 1_555
Ge4 Ge3 D10 98.2(13) 2_646 1_555 1_555
Ge4 Ge3 Ge4 111.9(12) 2_656 1_555 2_646
Ge4 Ge3 D10 98.2(13) 2_656 1_555 1_555
Ge2 Ge6 D7 108.2(12) 3_554 1_555 1_555
Ge2 Ge6 Ge2 106.5(11) 3_564 1_555 3_554
Ge2 Ge6 D7 108.2(12) 3_564 1_555 1_555
Ge6 Ge2 Ge6 106.5(11) 3_565 1_555 3_555
Ge4 Ge2 Ge6 100.7(7) 7_456 1_555 3_565
Ge4 Ge2 Ge6 100.7(7) 7_456 1_555 3_555
Ge1 Ge5 D9 88.8(14) 3_555 1_555 1_555
Ge1 Ge5 Ge1 105.9(9) 3_565 1_555 3_555
Ge1 Ge5 D9 88.8(14) 3_565 1_555 1_555
D8 Ge5 Ge1 33.4(10) 3_565 1_555 3_565
D8 Ge5 Ge1 103.0(11) 3_565 1_555 3_555
D8 Ge5 D9 122.2(16) 3_565 1_555 1_555
D8 Ge5 D8 83.3(13) 3_555 1_555 3_565
D8 Ge5 Ge1 103.0(11) 3_555 1_555 3_565
D8 Ge5 Ge1 33.4(10) 3_555 1_555 3_555
D8 Ge5 D9 122.2(16) 3_555 1_555 1_555
Ge3 Ge4 Ge3 111.9(12) 2_656 1_555 2_646
Ge2 Ge4 Ge3 101.5(7) 7_556 1_555 2_656
Ge2 Ge4 Ge3 101.5(7) 7_556 1_555 2_646
D10 Ge4 Ge2 130.3(9) 2_656 1_555 7_556
D10 Ge4 Ge3 28.9(9) 2_656 1_555 2_656
D10 Ge4 Ge3 103.4(11) 2_656 1_555 2_646
D10 Ge4 D10 83.8(13) 2_646 1_555 2_656
D10 Ge4 Ge2 130.3(9) 2_646 1_555 7_556
D10 Ge4 Ge3 103.4(11) 2_646 1_555 2_656
D10 Ge4 Ge3 28.9(9) 2_646 1_555 2_646
Ba2 D4 Ba4 127.6(14) 1_555 1_555 1_555
Ba1 D4 Ba2 101.5(17) 2_646 1_555 1_555
Ba1 D4 Ba4 109.2(16) 2_646 1_555 1_555
Ba1 D4 Ba1 105.6(12) 2_656 1_555 2_646
Ba1 D4 Ba2 101.5(17) 2_656 1_555 1_555
Ba1 D4 Ba4 109.2(16) 2_656 1_555 1_555
D3 D4 Ba1 54.0(12) 3_565 1_555 2_656
D3 D4 Ba1 120(2) 3_565 1_555 2_646
D3 D4 Ba2 134.8(11) 3_565 1_555 1_555
D3 D4 Ba4 55.2(14) 3_565 1_555 1_555
D3 D4 D3 87(2) 3_555 1_555 3_565
D3 D4 Ba1 120(2) 3_555 1_555 2_656
D3 D4 Ba1 54.0(12) 3_555 1_555 2_646
D3 D4 Ba2 134.8(11) 3_555 1_555 1_555
D3 D4 Ba4 55.2(14) 3_555 1_555 1_555
D1 D4 D3 91.8(10) 3_555 1_555 3_555
D1 D4 D3 164(2) 3_555 1_555 3_565
D1 D4 Ba1 114.6(19) 3_555 1_555 2_656
D1 D4 Ba1 48.4(11) 3_555 1_555 2_646
D1 D4 Ba2 53.2(14) 3_555 1_555 1_555
D1 D4 Ba4 134.7(11) 3_555 1_555 1_555
D1 D4 D1 85(2) 3_565 1_555 3_555
D1 D4 D3 164(2) 3_565 1_555 3_555
D1 D4 D3 91.8(10) 3_565 1_555 3_565
D1 D4 Ba1 48.4(11) 3_565 1_555 2_656
D1 D4 Ba1 114.6(19) 3_565 1_555 2_646
D1 D4 Ba2 53.2(14) 3_565 1_555 1_555
D1 D4 Ba4 134.7(11) 3_565 1_555 1_555
Ba3 D2 Ba3 110(2) 3_565 1_555 3_555
Ba3 D2 Ba3 112.4(15) 7_455 1_555 3_565
Ba3 D2 Ba3 112.4(15) 7_455 1_555 3_555
Ba5 D2 Ba3 113.4(19) 7_456 1_555 7_455
Ba5 D2 Ba3 103.8(15) 7_456 1_555 3_565
Ba5 D2 Ba3 103.8(15) 7_456 1_555 3_555
D2 D2 Ba5 125(2) 2_556 1_555 7_456
D2 D2 Ba3 55.8(18) 2_556 1_555 7_455
D2 D2 Ba3 56.6(10) 2_556 1_555 3_565
D2 D2 Ba3 131(3) 2_556 1_555 3_555
D2 D2 D2 95(3) 2_546 1_555 2_556
D2 D2 Ba5 125(2) 2_546 1_555 7_456
D2 D2 Ba3 55.8(18) 2_546 1_555 7_455
D2 D2 Ba3 131(3) 2_546 1_555 3_565
D2 D2 Ba3 56.6(10) 2_546 1_555 3_555
D5 D2 D2 91.0(12) 3_555 1_555 2_546
D5 D2 D2 174(2) 3_555 1_555 2_556
D5 D2 Ba5 51.7(12) 3_555 1_555 7_456
D5 D2 Ba3 128.9(14) 3_555 1_555 7_455
D5 D2 Ba3 119(2) 3_555 1_555 3_565
D5 D2 Ba3 52.1(10) 3_555 1_555 3_555
D5 D2 D5 83(2) 3_565 1_555 3_555
D5 D2 D2 174(2) 3_565 1_555 2_546
D5 D2 D2 91.0(12) 3_565 1_555 2_556
D5 D2 Ba5 51.7(12) 3_565 1_555 7_456
D5 D2 Ba3 128.9(14) 3_565 1_555 7_455
D5 D2 Ba3 52.1(10) 3_565 1_555 3_565
D5 D2 Ba3 119(2) 3_565 1_555 3_555
Ba6 D6 Ba5 111.6(14) 3_555 1_555 7_456
Ba6 D6 Ba6 111.3(18) 3_565 1_555 3_555
Ba6 D6 Ba5 111.6(14) 3_565 1_555 7_456
Ba2 D6 Ba6 111.5(14) 7_456 1_555 3_565
Ba2 D6 Ba6 111.5(14) 7_456 1_555 3_555
Ba2 D6 Ba5 98.7(15) 7_456 1_555 7_456
D1 D6 Ba2 54.2(13) 2_546 1_555 7_456
D1 D6 Ba6 129(2) 2_546 1_555 3_565
D1 D6 Ba6 57.3(12) 2_546 1_555 3_555
D1 D6 Ba5 118.5(15) 2_546 1_555 7_456
D1 D6 D1 90(2) 2_556 1_555 2_546
D1 D6 Ba2 54.2(13) 2_556 1_555 7_456
D1 D6 Ba6 57.3(12) 2_556 1_555 3_565
D1 D6 Ba6 129(2) 2_556 1_555 3_555
D1 D6 Ba5 118.5(15) 2_556 1_555 7_456
D5 D6 D1 90.2(11) 3_565 1_555 2_556
D5 D6 D1 173(2) 3_565 1_555 2_546
D5 D6 Ba2 121.1(13) 3_565 1_555 7_456
D5 D6 Ba6 56.6(10) 3_565 1_555 3_565
D5 D6 Ba6 127(2) 3_565 1_555 3_555
D5 D6 Ba5 55.2(12) 3_565 1_555 7_456
D5 D6 D5 88(2) 3_555 1_555 3_565
D5 D6 D1 173(2) 3_555 1_555 2_556
D5 D6 D1 90.2(11) 3_555 1_555 2_546
D5 D6 Ba2 121.1(13) 3_555 1_555 7_456
D5 D6 Ba6 127(2) 3_555 1_555 3_565
D5 D6 Ba6 56.6(10) 3_555 1_555 3_555
D5 D6 Ba5 55.2(12) 3_555 1_555 7_456
D9 D6 D5 82.6(14) 1_555 1_555 3_555
D9 D6 D5 82.6(14) 1_555 1_555 3_565
D9 D6 D1 104.2(17) 1_555 1_555 2_556
D9 D6 D1 104.2(17) 1_555 1_555 2_546
D9 D6 Ba2 144(2) 1_555 1_555 7_456
D9 D6 Ba6 56.8(9) 1_555 1_555 3_565
D9 D6 Ba6 56.8(9) 1_555 1_555 3_555
D9 D6 Ba5 117(2) 1_555 1_555 7_456
Ba2 D1 Ba1 109.1(14) 3_554 1_555 7_455
Ba2 D1 Ba2 108(2) 3_564 1_555 3_554
Ba2 D1 Ba1 109.1(14) 3_564 1_555 7_455
Ba6 D1 Ba2 111.4(13) 7_455 1_555 3_564
Ba6 D1 Ba2 111.4(13) 7_455 1_555 3_554
Ba6 D1 Ba1 107(2) 7_455 1_555 7_455
D6 D1 Ba6 53.5(12) 2_546 1_555 7_455
D6 D1 Ba2 128(2) 2_546 1_555 3_564
D6 D1 Ba2 57.9(10) 2_546 1_555 3_554
D6 D1 Ba1 122.6(18) 2_546 1_555 7_455
D6 D1 D6 90(2) 2_556 1_555 2_546
D6 D1 Ba6 53.5(12) 2_556 1_555 7_455
D6 D1 Ba2 57.9(10) 2_556 1_555 3_564
D6 D1 Ba2 128(2) 2_556 1_555 3_554
D6 D1 Ba1 122.6(18) 2_556 1_555 7_455
D7 D1 D6 86.1(16) 1_555 1_555 2_556
D7 D1 D6 86.1(16) 1_555 1_555 2_546
D7 D1 Ba6 117(2) 1_555 1_555 7_455
D7 D1 Ba2 55.0(12) 1_555 1_555 3_564
D7 D1 Ba2 55.0(12) 1_555 1_555 3_554
D7 D1 Ba1 136(2) 1_555 1_555 7_455
D4 D1 D7 94.2(17) 3_564 1_555 1_555
D4 D1 D6 92.1(11) 3_564 1_555 2_556
D4 D1 D6 177(2) 3_564 1_555 2_546
D4 D1 Ba6 128.2(15) 3_564 1_555 7_455
D4 D1 Ba2 53.6(10) 3_564 1_555 3_564
D4 D1 Ba2 120(2) 3_564 1_555 3_554
D4 D1 Ba1 55.7(12) 3_564 1_555 7_455
D4 D1 D4 85(2) 3_554 1_555 3_564
D4 D1 D7 94.2(17) 3_554 1_555 1_555
D4 D1 D6 177(2) 3_554 1_555 2_556
D4 D1 D6 92.1(11) 3_554 1_555 2_546
D4 D1 Ba6 128.2(15) 3_554 1_555 7_455
D4 D1 Ba2 120(2) 3_554 1_555 3_564
D4 D1 Ba2 53.6(10) 3_554 1_555 3_554
D4 D1 Ba1 55.7(12) 3_554 1_555 7_455
Ba2 D7 Ge6 111.7(15) 3_564 1_555 1_555
Ba2 D7 Ba2 106.3(18) 3_554 1_555 3_564
Ba2 D7 Ge6 111.7(15) 3_554 1_555 1_555
D9 D7 Ba2 63.5(11) 3_554 1_555 3_554
D9 D7 Ba2 137.8(19) 3_554 1_555 3_564
D9 D7 Ge6 109.9(19) 3_554 1_555 1_555
D9 D7 D9 96(2) 3_564 1_555 3_554
D9 D7 Ba2 137.8(19) 3_564 1_555 3_554
D9 D7 Ba2 63.5(11) 3_564 1_555 3_564
D9 D7 Ge6 109.9(19) 3_564 1_555 1_555
Ge1 D7 D9 62.7(12) 1_555 1_555 3_564
Ge1 D7 D9 62.7(12) 1_555 1_555 3_554
Ge1 D7 Ba2 75.1(10) 1_555 1_555 3_554
Ge1 D7 Ba2 75.1(10) 1_555 1_555 3_564
Ge1 D7 Ge6 167(3) 1_555 1_555 1_555
D1 D7 Ge1 75.9(15) 1_555 1_555 1_555
D1 D7 D9 111.3(17) 1_555 1_555 3_564
D1 D7 D9 111.3(17) 1_555 1_555 3_554
D1 D7 Ba2 54.0(9) 1_555 1_555 3_554
D1 D7 Ba2 54.0(9) 1_555 1_555 3_564
D1 D7 Ge6 117(3) 1_555 1_555 1_555
Ba6 D7 D1 151.7(19) 1_555 1_555 1_555
Ba6 D7 Ge1 75.8(11) 1_555 1_555 1_555
Ba6 D7 D9 54.0(13) 1_555 1_555 3_564
Ba6 D7 D9 54.0(13) 1_555 1_555 3_554
Ba6 D7 Ba2 117.5(11) 1_555 1_555 3_554
Ba6 D7 Ba2 117.5(11) 1_555 1_555 3_564
Ba6 D7 Ge6 92(2) 1_555 1_555 1_555
Ba4 D8 Ge1 98.7(18) 3_564 1_555 1_555
Ba4 D8 Ba4 100.8(19) 3_554 1_555 3_564
Ba4 D8 Ge1 98.7(18) 3_554 1_555 1_555
D10 D8 Ba4 62.8(11) 3_554 1_555 3_554
D10 D8 Ba4 137(2) 3_554 1_555 3_564
D10 D8 Ge1 122.2(15) 3_554 1_555 1_555
D10 D8 D10 101(2) 3_564 1_555 3_554
D10 D8 Ba4 137(2) 3_564 1_555 3_554
D10 D8 Ba4 62.8(11) 3_564 1_555 3_564
D10 D8 Ge1 122.2(15) 3_564 1_555 1_555
Ba3 D8 D10 61.3(15) 1_555 1_555 3_564
Ba3 D8 D10 61.3(15) 1_555 1_555 3_554
Ba3 D8 Ba4 123.8(12) 1_555 1_555 3_554
Ba3 D8 Ba4 123.8(12) 1_555 1_555 3_564
Ba3 D8 Ge1 106(2) 1_555 1_555 1_555
Ge5 D8 Ba3 70.5(12) 3_554 1_555 1_555
Ge5 D8 D10 129(2) 3_554 1_555 3_564
Ge5 D8 D10 66.9(12) 3_554 1_555 3_554
Ge5 D8 Ba4 83.3(5) 3_554 1_555 3_554
Ge5 D8 Ba4 155.0(18) 3_554 1_555 3_564
Ge5 D8 Ge1 56.3(11) 3_554 1_555 1_555
Ge5 D8 Ge5 83.3(13) 3_564 1_555 3_554
Ge5 D8 Ba3 70.5(12) 3_564 1_555 1_555
Ge5 D8 D10 66.9(12) 3_564 1_555 3_564
Ge5 D8 D10 129(2) 3_564 1_555 3_554
Ge5 D8 Ba4 155.0(18) 3_564 1_555 3_554
Ge5 D8 Ba4 83.3(5) 3_564 1_555 3_564
Ge5 D8 Ge1 56.3(11) 3_564 1_555 1_555
Ba6 D9 Ge5 96.7(18) 3_565 1_555 1_555
Ba6 D9 Ba6 100.1(18) 3_555 1_555 3_565
Ba6 D9 Ge5 96.7(18) 3_555 1_555 1_555
D7 D9 Ba6 69.2(10) 3_555 1_555 3_555
D7 D9 Ba6 141.4(19) 3_555 1_555 3_565
D7 D9 Ge5 120.9(16) 3_555 1_555 1_555
D7 D9 D7 96(2) 3_565 1_555 3_555
D7 D9 Ba6 141.4(19) 3_565 1_555 3_555
D7 D9 Ba6 69.2(10) 3_565 1_555 3_565
D7 D9 Ge5 120.9(16) 3_565 1_555 1_555
Ba2 D9 D7 54.7(13) 1_555 1_555 3_565
Ba2 D9 D7 54.7(13) 1_555 1_555 3_555
Ba2 D9 Ba6 123.8(11) 1_555 1_555 3_555
Ba2 D9 Ba6 123.8(11) 1_555 1_555 3_565
Ba2 D9 Ge5 109(3) 1_555 1_555 1_555
Ge1 D9 Ba2 71.2(12) 3_565 1_555 1_555
Ge1 D9 D7 61.7(11) 3_565 1_555 3_565
Ge1 D9 D7 123(2) 3_565 1_555 3_555
Ge1 D9 Ba6 156.2(19) 3_565 1_555 3_555
Ge1 D9 Ba6 81.9(5) 3_565 1_555 3_565
Ge1 D9 Ge5 59.6(12) 3_565 1_555 1_555
Ge1 D9 Ge1 87.0(14) 3_555 1_555 3_565
Ge1 D9 Ba2 71.2(12) 3_555 1_555 1_555
Ge1 D9 D7 123(2) 3_555 1_555 3_565
Ge1 D9 D7 61.7(11) 3_555 1_555 3_555
Ge1 D9 Ba6 81.9(5) 3_555 1_555 3_555
Ge1 D9 Ba6 156.2(19) 3_555 1_555 3_565
Ge1 D9 Ge5 59.6(12) 3_555 1_555 1_555
D6 D9 Ge1 120.8(14) 1_555 1_555 3_555
D6 D9 Ge1 120.8(14) 1_555 1_555 3_565
D6 D9 Ba2 161.4(19) 1_555 1_555 1_555
D6 D9 D7 116.0(16) 1_555 1_555 3_565
D6 D9 D7 116.0(16) 1_555 1_555 3_555
D6 D9 Ba6 51.0(10) 1_555 1_555 3_555
D6 D9 Ba6 51.0(10) 1_555 1_555 3_565
D6 D9 Ge5 89(3) 1_555 1_555 1_555
D8 D10 Ge3 120.2(16) 3_555 1_555 1_555
D8 D10 D8 101(2) 3_565 1_555 3_555
D8 D10 Ge3 120.2(16) 3_565 1_555 1_555
Ba4 D10 D8 58.6(15) 1_555 1_555 3_565
Ba4 D10 D8 58.6(15) 1_555 1_555 3_555
Ba4 D10 Ge3 107(3) 1_555 1_555 1_555
Ba3 D10 Ba4 121.2(12) 3_565 1_555 1_555
Ba3 D10 D8 62.9(13) 3_565 1_555 3_565
Ba3 D10 D8 132(2) 3_565 1_555 3_555
Ba3 D10 Ge3 106.3(19) 3_565 1_555 1_555
Ba3 D10 Ba3 93.2(15) 3_555 1_555 3_565
Ba3 D10 Ba4 121.2(12) 3_555 1_555 1_555
Ba3 D10 D8 132(2) 3_555 1_555 3_565
Ba3 D10 D8 62.9(13) 3_555 1_555 3_555
Ba3 D10 Ge3 106.3(19) 3_555 1_555 1_555
Ge4 D10 Ba3 158(2) 2_656 1_555 3_555
Ge4 D10 Ba3 87.6(5) 2_656 1_555 3_565
Ge4 D10 Ba4 75.9(12) 2_656 1_555 1_555
Ge4 D10 D8 67.5(11) 2_656 1_555 3_565
Ge4 D10 D8 130(2) 2_656 1_555 3_555
Ge4 D10 Ge3 52.9(11) 2_656 1_555 1_555
Ge4 D10 Ge4 83.8(13) 2_646 1_555 2_656
Ge4 D10 Ba3 87.6(5) 2_646 1_555 3_555
Ge4 D10 Ba3 158(2) 2_646 1_555 3_565
Ge4 D10 Ba4 75.9(12) 2_646 1_555 1_555
Ge4 D10 D8 130(2) 2_646 1_555 3_565
Ge4 D10 D8 67.5(11) 2_646 1_555 3_555
Ge4 D10 Ge3 52.9(11) 2_646 1_555 1_555
Ba5 D5 Ba3 108.3(17) 2_646 1_555 1_555
Ba5 D5 Ba5 107.3(12) 2_656 1_555 2_646
Ba5 D5 Ba3 108.3(17) 2_656 1_555 1_555
Ba6 D5 Ba5 105.7(17) 1_555 1_555 2_656
Ba6 D5 Ba5 105.7(17) 1_555 1_555 2_646
Ba6 D5 Ba3 120.9(13) 1_555 1_555 1_555
D6 D5 Ba6 52.8(13) 3_554 1_555 1_555
D6 D5 Ba5 121(2) 3_554 1_555 2_656
D6 D5 Ba5 53.1(10) 3_554 1_555 2_646
D6 D5 Ba3 129.9(11) 3_554 1_555 1_555
D6 D5 D6 88(2) 3_564 1_555 3_554
D6 D5 Ba6 52.8(13) 3_564 1_555 1_555
D6 D5 Ba5 53.1(10) 3_564 1_555 2_656
D6 D5 Ba5 121(2) 3_564 1_555 2_646
D6 D5 Ba3 129.9(11) 3_564 1_555 1_555
D2 D5 D6 93.9(10) 3_564 1_555 3_564
D2 D5 D6 174.0(17) 3_564 1_555 3_554
D2 D5 Ba6 132.6(11) 3_564 1_555 1_555
D2 D5 Ba5 56.5(11) 3_564 1_555 2_656
D2 D5 Ba5 121(2) 3_564 1_555 2_646
D2 D5 Ba3 51.9(13) 3_564 1_555 1_555
D2 D5 D2 83(2) 3_554 1_555 3_564
D2 D5 D6 174.0(17) 3_554 1_555 3_564
D2 D5 D6 93.9(10) 3_554 1_555 3_554
D2 D5 Ba6 132.6(11) 3_554 1_555 1_555
D2 D5 Ba5 121(2) 3_554 1_555 2_656
D2 D5 Ba5 56.5(11) 3_554 1_555 2_646
D2 D5 Ba3 51.9(13) 3_554 1_555 1_555
Ba4 D3 Ba1 107.3(16) 3_554 1_555 7_455
Ba4 D3 Ba4 106(2) 3_564 1_555 3_554
Ba4 D3 Ba1 107.3(16) 3_564 1_555 7_455
Ba4 D3 Ba4 115.9(15) 7_455 1_555 3_564
Ba4 D3 Ba4 115.9(15) 7_455 1_555 3_554
Ba4 D3 Ba1 104.3(19) 7_455 1_555 7_455
D3 D3 Ba4 58(2) 2_555 1_555 7_455
D3 D3 Ba4 58.0(12) 2_555 1_555 3_564
D3 D3 Ba4 132(3) 2_555 1_555 3_554
D3 D3 Ba1 121(2) 2_555 1_555 7_455
D3 D3 D3 97(4) 2_545 1_555 2_555
D3 D3 Ba4 58(2) 2_545 1_555 7_455
D3 D3 Ba4 132(3) 2_545 1_555 3_564
D3 D3 Ba4 58.0(12) 2_545 1_555 3_554
D3 D3 Ba1 121(2) 2_545 1_555 7_455
D4 D3 D3 88.0(12) 3_554 1_555 2_545
D4 D3 D3 175(3) 3_554 1_555 2_555
D4 D3 Ba4 124.8(15) 3_554 1_555 7_455
D4 D3 Ba4 119(2) 3_554 1_555 3_564
D4 D3 Ba4 52.6(10) 3_554 1_555 3_554
D4 D3 Ba1 54.7(13) 3_554 1_555 7_455
D4 D3 D4 87(2) 3_564 1_555 3_554
D4 D3 D3 175(3) 3_564 1_555 2_545
D4 D3 D3 88.0(12) 3_564 1_555 2_555
D4 D3 Ba4 124.8(15) 3_564 1_555 7_455
D4 D3 Ba4 52.6(10) 3_564 1_555 3_564
D4 D3 Ba4 119(2) 3_564 1_555 3_554
D4 D3 Ba1 54.7(13) 3_564 1_555 7_455

loop_
_geom_bond_atom_site_label_1
_geom_bond_atom_site_label_2
_geom_bond_distance
_geom_bond_site_symmetry_1
_geom_bond_site_symmetry_2
Ba1 D1 2.40(6) 1_555 7_555
Ba1 D3 2.63(6) 1_555 7_555
Ba1 D4 2.65(2) 1_555 2_646
Ba1 D4 2.65(2) 1_555 2_656
Ba3 D2 2.57(3) 1_555 3_554
Ba3 D2 2.57(3) 1_555 3_564
Ba3 D5 2.58(6) 1_555 1_555
Ba3 D2 2.60(6) 1_555 7_555
Ba3 D10 2.91(4) 1_555 3_564
Ba3 D10 2.91(4) 1_555 3_554
Ba3 D8 2.95(6) 1_555 1_555
Ba6 D6 2.56(3) 1_555 3_554
Ba6 D6 2.56(3) 1_555 3_564
Ba6 D1 2.68(6) 1_555 7_555
Ba6 D5 2.69(6) 1_555 1_555
Ba6 D9 2.76(4) 1_555 3_564
Ba6 D9 2.76(4) 1_555 3_554
Ba6 D7 3.19(5) 1_555 1_555
Ba2 D1 2.61(4) 1_555 3_555
Ba2 D1 2.61(4) 1_555 3_565
Ba2 D4 2.62(6) 1_555 1_555
Ba2 D7 2.64(3) 1_555 3_565
Ba2 D7 2.64(3) 1_555 3_555
Ba2 D6 2.73(5) 1_555 7_556
Ba2 D9 2.90(6) 1_555 1_555
Ba5 D6 2.56(5) 1_555 7_556
Ba5 D5 2.626(19) 1_555 2_646
Ba5 D5 2.626(19) 1_555 2_656
Ba5 D2 2.79(6) 1_555 7_556
Ba4 D4 2.57(6) 1_555 1_555
Ba4 D3 2.66(3) 1_555 3_555
Ba4 D3 2.66(3) 1_555 3_565
Ba4 D3 2.66(6) 1_555 7_555
Ba4 D8 2.74(4) 1_555 3_565
Ba4 D8 2.74(4) 1_555 3_555
Ba4 D10 2.86(5) 1_555 1_555
Ge1 D8 1.75(5) 1_555 1_555
Ge1 Ge5 2.650(15) 1_555 3_554
Ge1 Ge5 2.650(15) 1_555 3_564
Ge1 D7 3.04(5) 1_555 1_555
Ge1 D9 3.07(4) 1_555 3_554
Ge1 D9 3.07(4) 1_555 3_564
Ge3 D10 1.54(5) 1_555 1_555
Ge3 Ge4 2.552(18) 1_555 2_646
Ge3 Ge4 2.552(18) 1_555 2_656
Ge6 D7 1.57(5) 1_555 1_555
Ge6 Ge2 2.640(19) 1_555 3_554
Ge6 Ge2 2.640(19) 1_555 3_564
Ge2 Ge6 2.640(19) 1_555 3_555
Ge2 Ge6 2.640(19) 1_555 3_565
Ge2 Ge4 2.73(3) 1_555 7_456
Ge5 D9 1.61(5) 1_555 1_555
Ge5 Ge1 2.650(15) 1_555 3_555
Ge5 Ge1 2.650(15) 1_555 3_565
Ge5 D8 3.18(4) 1_555 3_565
Ge5 D8 3.18(4) 1_555 3_555
Ge4 Ge3 2.552(18) 1_555 2_646
Ge4 Ge3 2.552(18) 1_555 2_656
Ge4 Ge2 2.73(3) 1_555 7_556
Ge4 D10 3.17(4) 1_555 2_656
Ge4 D10 3.17(4) 1_555 2_646
D4 Ba4 2.57(6) 1_555 1_555
D4 Ba2 2.62(6) 1_555 1_555
D4 Ba1 2.65(2) 1_555 2_646
D4 Ba1 2.65(2) 1_555 2_656
D4 D3 3.08(6) 1_555 3_565
D4 D3 3.08(6) 1_555 3_555
D4 D1 3.12(6) 1_555 3_555
D4 D1 3.12(6) 1_555 3_565
D2 Ba3 2.57(3) 1_555 3_555
D2 Ba3 2.57(3) 1_555 3_565
D2 Ba3 2.60(6) 1_555 7_455
D2 Ba5 2.79(6) 1_555 7_456
D2 D2 2.88(8) 1_555 2_556
D2 D2 2.88(8) 1_555 2_546
D2 D5 3.18(6) 1_555 3_555
D2 D5 3.18(6) 1_555 3_565
D6 Ba5 2.56(5) 1_555 7_456
D6 Ba6 2.56(3) 1_555 3_555
D6 Ba6 2.56(3) 1_555 3_565
D6 Ba2 2.73(5) 1_555 7_456
D6 D1 2.98(5) 1_555 2_546
D6 D1 2.98(5) 1_555 2_556
D6 D5 3.04(6) 1_555 3_565
D6 D5 3.04(6) 1_555 3_555
D6 D9 3.14(7) 1_555 1_555
D1 Ba1 2.40(6) 1_555 7_455
D1 Ba2 2.61(4) 1_555 3_554
D1 Ba2 2.61(4) 1_555 3_564
D1 Ba6 2.68(6) 1_555 7_455
D1 D6 2.98(5) 1_555 2_546
D1 D6 2.98(5) 1_555 2_556
D1 D7 3.05(8) 1_555 1_555
D1 D4 3.12(6) 1_555 3_564
D1 D4 3.12(6) 1_555 3_554
D7 Ge6 1.57(5) 1_555 1_555
D7 Ba2 2.64(3) 1_555 3_564
D7 Ba2 2.64(3) 1_555 3_554
D7 D9 2.85(5) 1_555 3_554
D7 D9 2.85(5) 1_555 3_564
D7 Ge1 3.04(5) 1_555 1_555
D7 D1 3.05(8) 1_555 1_555
D7 Ba6 3.19(5) 1_555 1_555
D8 Ge1 1.75(5) 1_555 1_555
D8 Ba4 2.74(4) 1_555 3_564
D8 Ba4 2.74(4) 1_555 3_554
D8 D10 2.75(5) 1_555 3_554
D8 D10 2.75(5) 1_555 3_564
D8 Ba3 2.95(6) 1_555 1_555
D8 Ge5 3.18(4) 1_555 3_554
D8 Ge5 3.18(4) 1_555 3_564
D9 Ge5 1.61(5) 1_555 1_555
D9 Ba6 2.76(4) 1_555 3_565
D9 Ba6 2.76(4) 1_555 3_555
D9 D7 2.85(5) 1_555 3_555
D9 D7 2.85(5) 1_555 3_565
D9 Ba2 2.90(6) 1_555 1_555
D9 Ge1 3.07(4) 1_555 3_565
D9 Ge1 3.07(4) 1_555 3_555
D9 D6 3.14(7) 1_555 1_555
D10 Ge3 1.54(5) 1_555 1_555
D10 D8 2.75(5) 1_555 3_555
D10 D8 2.75(5) 1_555 3_565
D10 Ba4 2.86(5) 1_555 1_555
D10 Ba3 2.91(4) 1_555 3_565
D10 Ba3 2.91(4) 1_555 3_555
D10 Ge4 3.17(4) 1_555 2_656
D10 Ge4 3.17(4) 1_555 2_646
D5 Ba3 2.58(6) 1_555 1_555
D5 Ba5 2.626(19) 1_555 2_646
D5 Ba5 2.626(19) 1_555 2_656
D5 Ba6 2.69(6) 1_555 1_555
D5 D6 3.04(6) 1_555 3_554
D5 D6 3.04(6) 1_555 3_564
D5 D2 3.18(6) 1_555 3_564
D5 D2 3.18(6) 1_555 3_554
D3 Ba1 2.63(6) 1_555 7_455
D3 Ba4 2.66(3) 1_555 3_554
D3 Ba4 2.66(3) 1_555 3_564
D3 Ba4 2.66(6) 1_555 7_455
D3 D3 2.82(8) 1_555 2_555
D3 D3 2.82(8) 1_555 2_545
D3 D4 3.08(6) 1_555 3_554
D3 D4 3.08(6) 1_555 3_564
